data_4062249
loop_
_publ_author_name
'Russell, Alexander G.'
'Spencer, Neil S.'
'Philp, Douglas'
'Kariuki, Benson M.'
'Snaith, John S.'

_publ_section_title
;
 The First Spirobifluorenes Containing Two Binaphthyl Moieties
;
_journal_coden_ASTM ORGND7
_journal_issue 26
_journal_name_full Organometallics
_journal_page_first 5589
_journal_page_last 5592
_journal_paper_doi 10.1021/om030422s
_journal_volume 22
_journal_year 2003
_chemical_formula_sum 'C47 H32 Ge'
_chemical_formula_weight 669.32
_space_group_IT_number 15
_symmetry_cell_setting monoclinic
_symmetry_space_group_name_Hall '-C 2yc'
_symmetry_space_group_name_H-M 'C 1 2/c 1'
_cell_angle_alpha 90.00
_cell_angle_beta 96.5880(10)
_cell_angle_gamma 90.00
_cell_formula_units_Z 4
_cell_length_a 16.4570(2)
_cell_length_b 13.0298(2)
_cell_length_c 16.1438(3)
_cell_measurement_temperature 296(2)
_cell_volume 3438.88(9)
_diffrn_ambient_temperature 296(2)
_exptl_crystal_density_diffrn 1.293
_cod_depositor_comments
;
The following automatic conversions were performed:
'_symmetry_cell_setting' value 'Monoclinic' changed to 'monoclinic'
according to '/home/saulius/struct/CIF-dictionaries/cif_core.dic'
dictionary named 'cif_core.dic' version 2.4.1 from 2010-06-29.

Automatic conversion script
Id: cif_fix_enum 1527 2010-12-29 10:47:43Z saulius 

 Updated bibliographical information.

 Antanas Vaitkus,
 2019-09-11
;
_cod_original_sg_symbol_H-M 'C 2/c'
_cod_database_code 4062249

loop_
_symmetry_equiv_pos_as_xyz
'x, y, z'
'-x, y, -z+1/2'
'x+1/2, y+1/2, z'
'-x+1/2, y+1/2, -z+1/2'
'-x, -y, -z'
'x, -y, z-1/2'
'-x+1/2, -y+1/2, -z'
'x+1/2, -y+1/2, z-1/2'

loop_
_atom_site_label
_atom_site_type_symbol
_atom_site_fract_x
_atom_site_fract_y
_atom_site_fract_z
_atom_site_U_iso_or_equiv
_atom_site_adp_type
_atom_site_occupancy
_atom_site_symmetry_multiplicity
_atom_site_calc_flag
_atom_site_refinement_flags
_atom_site_disorder_assembly
_atom_site_disorder_group
Ge1 Ge 1.0000 0.06263(4) 0.2500 0.0507(3) Uani 1 2 d S . .
C1 C 0.9190(2) 0.1679(3) 0.2605(2) 0.0491(8) Uani 1 1 d . . .
C2 C 0.8362(2) 0.1595(3) 0.2746(3) 0.0593(10) Uani 1 1 d . . .
H2 H 0.8105 0.0958 0.2712 0.071 Uiso 1 1 calc R . .
C3 C 0.7938(2) 0.2447(3) 0.2932(3) 0.0611(10) Uani 1 1 d . . .
H3 H 0.7377 0.2402 0.2954 0.073 Uiso 1 1 calc R . .
C4 C 0.8337(2) 0.3393(3) 0.3092(2) 0.0486(8) Uani 1 1 d . . .
C5 C 0.91865(19) 0.3483(2) 0.2985(2) 0.0429(7) Uani 1 1 d . . .
C6 C 0.95789(18) 0.2632(2) 0.2635(2) 0.0423(7) Uani 1 1 d . . .
C7 C 0.7934(2) 0.4241(3) 0.3421(3) 0.0602(10) Uani 1 1 d . . .
H7 H 0.7372 0.4211 0.3440 0.072 Uiso 1 1 calc R . .
C8 C 0.8345(3) 0.5083(3) 0.3704(3) 0.0646(11) Uani 1 1 d . . .
H8 H 0.8068 0.5631 0.3913 0.077 Uiso 1 1 calc R . .
C9 C 0.9200(3) 0.5134(3) 0.3685(3) 0.0591(9) Uani 1 1 d . . .
H9 H 0.9493 0.5689 0.3927 0.071 Uiso 1 1 calc R . .
C10 C 0.9599(2) 0.4374(2) 0.3312(2) 0.0496(8) Uani 1 1 d . . .
H10 H 1.0155 0.4443 0.3273 0.060 Uiso 1 1 calc R . .
C11 C 1.0259(2) -0.0428(3) 0.3332(2) 0.0505(8) Uani 1 1 d . . .
C12 C 1.0589(3) -0.0321(3) 0.4169(3) 0.0627(10) Uani 1 1 d . . .
H12 H 1.0598 0.0320 0.4425 0.075 Uiso 1 1 calc R . .
C13 C 1.0897(3) -0.1162(4) 0.4610(3) 0.0666(11) Uani 1 1 d . . .
H13 H 1.1071 -0.1100 0.5176 0.080 Uiso 1 1 calc R . .
C14 C 1.0952(2) -0.2115(3) 0.4214(2) 0.0546(9) Uani 1 1 d . . .
C15 C 1.06410(19) -0.2234(2) 0.3357(2) 0.0425(7) Uani 1 1 d . . .
C16 C 1.02159(19) -0.1381(2) 0.2938(2) 0.0424(7) Uani 1 1 d . . .
C17 C 1.1370(3) -0.2953(4) 0.4638(3) 0.0706(12) Uani 1 1 d . . .
H17 H 1.1554 -0.2889 0.5202 0.085 Uiso 1 1 calc R . .
C18 C 1.1505(3) -0.3839(3) 0.4241(3) 0.0657(11) Uani 1 1 d . . .
H18 H 1.1758 -0.4388 0.4534 0.079 Uiso 1 1 calc R . .
C19 C 1.1260(2) -0.3923(3) 0.3386(3) 0.0534(9) Uani 1 1 d . . .
H19 H 1.1388 -0.4513 0.3104 0.064 Uiso 1 1 calc R . .
C20 C 1.08379(17) -0.3155(2) 0.2960(2) 0.0444(7) Uani 1 1 d . . .
H20 H 1.0674 -0.3237 0.2393 0.053 Uiso 1 1 calc R . .
C21 C 0.29617(17) 0.7656(2) 0.0280(2) 0.148(3) Uiso 0.50 1 d PRD . .
C22 C 0.26234(17) 0.7115(2) -0.0418(2) 0.148(3) Uiso 0.50 1 d PRD . .
H22 H 0.2962 0.6797 -0.0763 0.178 Uiso 0.50 1 calc PR . .
C23 C 0.17787(17) 0.7049(2) -0.0599(2) 0.148(3) Uiso 0.50 1 d PRD . .
H23 H 0.1552 0.6686 -0.1065 0.178 Uiso 0.50 1 calc PR . .
C24 C 0.12723(17) 0.7524(2) -0.0083(2) 0.148(3) Uiso 0.50 1 d PRD . .
H24 H 0.0707 0.7480 -0.0204 0.178 Uiso 0.50 1 calc PR . .
C25 C 0.16107(17) 0.8066(2) 0.0615(2) 0.148(3) Uiso 0.50 1 d PRD . .
H25 H 0.1272 0.8384 0.0960 0.178 Uiso 0.50 1 calc PR . .
C26 C 0.24554(17) 0.8132(2) 0.0796(2) 0.148(3) Uiso 0.50 1 d PRD . .
H26 H 0.2682 0.8494 0.1263 0.178 Uiso 0.50 1 calc PR . .
C27 C 0.3869(4) 0.7703(7) 0.0445(7) 0.148(3) Uiso 0.50 1 d PD . .
H27A H 0.4106 0.7346 0.0011 0.178 Uiso 0.50 1 calc PR . .
H27B H 0.4043 0.7387 0.0973 0.178 Uiso 0.50 1 calc PR . .
H27C H 0.4042 0.8407 0.0457 0.178 Uiso 0.50 1 calc PR . .

loop_
_atom_site_aniso_label
_atom_site_aniso_U_11
_atom_site_aniso_U_22
_atom_site_aniso_U_33
_atom_site_aniso_U_23
_atom_site_aniso_U_13
_atom_site_aniso_U_12
Ge1 0.0666(4) 0.0229(4) 0.0637(5) 0.000 0.0116(3) 0.000
C1 0.0539(17) 0.0300(17) 0.064(2) 0.0002(14) 0.0092(15) -0.0042(14)
C2 0.0544(19) 0.042(2) 0.081(3) 0.0024(18) 0.0085(18) -0.0154(16)
C3 0.0430(17) 0.061(2) 0.081(3) 0.005(2) 0.0116(16) -0.0057(16)
C4 0.0465(16) 0.0429(19) 0.058(2) 0.0091(15) 0.0119(14) 0.0028(14)
C5 0.0456(15) 0.0291(15) 0.0550(19) 0.0065(13) 0.0100(13) 0.0027(12)
C6 0.0432(16) 0.0294(16) 0.0545(19) 0.0048(13) 0.0066(14) -0.0002(12)
C7 0.055(2) 0.061(3) 0.068(2) 0.0135(19) 0.0222(18) 0.0146(18)
C8 0.084(3) 0.045(2) 0.070(3) 0.0042(18) 0.029(2) 0.019(2)
C9 0.079(2) 0.0355(19) 0.065(2) -0.0014(16) 0.0175(19) 0.0021(17)
C10 0.0568(19) 0.0332(19) 0.060(2) -0.0009(14) 0.0136(16) -0.0023(14)
C11 0.064(2) 0.0309(16) 0.057(2) -0.0036(15) 0.0114(16) -0.0005(15)
C12 0.087(3) 0.044(2) 0.057(2) -0.0121(17) 0.0088(19) 0.000(2)
C13 0.095(3) 0.059(3) 0.045(2) -0.0027(18) 0.0035(19) -0.001(2)
C14 0.069(2) 0.046(2) 0.0486(19) 0.0044(15) 0.0056(16) -0.0059(17)
C15 0.0472(15) 0.0311(16) 0.0498(18) 0.0037(13) 0.0078(13) -0.0065(13)
C16 0.0510(16) 0.0295(16) 0.0478(18) 0.0008(13) 0.0101(14) -0.0020(13)
C17 0.088(3) 0.066(3) 0.055(2) 0.013(2) -0.005(2) 0.002(2)
C18 0.076(2) 0.048(2) 0.072(3) 0.020(2) 0.003(2) 0.0079(19)
C19 0.0492(17) 0.0360(19) 0.074(2) 0.0039(16) 0.0040(16) -0.0001(14)
C20 0.0442(15) 0.0325(16) 0.0564(19) -0.0006(14) 0.0046(13) -0.0047(13)

loop_
_geom_bond_atom_site_label_1
_geom_bond_atom_site_label_2
_geom_bond_distance
_geom_bond_site_symmetry_2
_geom_bond_publ_flag
Ge1 C11 1.934(4) 2_755 ?
Ge1 C11 1.934(4) . ?
Ge1 C1 1.934(3) 2_755 ?
Ge1 C1 1.934(3) . ?
C1 C6 1.395(5) . ?
C1 C2 1.412(5) . ?
C2 C3 1.362(6) . ?
C3 C4 1.406(5) . ?
C4 C7 1.423(5) . ?
C4 C5 1.434(4) . ?
C5 C10 1.416(5) . ?
C5 C6 1.431(5) . ?
C6 C6 1.500(6) 2_755 ?
C7 C8 1.341(6) . ?
C8 C9 1.413(6) . ?
C9 C10 1.366(5) . ?
C11 C16 1.393(5) . ?
C11 C12 1.405(6) . ?
C12 C13 1.371(6) . ?
C13 C14 1.405(6) . ?
C14 C17 1.422(6) . ?
C14 C15 1.428(5) . ?
C15 C20 1.415(4) . ?
C15 C16 1.439(4) . ?
C16 C16 1.508(7) 2_755 ?
C17 C18 1.351(7) . ?
C18 C19 1.397(6) . ?
C19 C20 1.360(5) . ?
C21 C22 1.3900 . ?
C21 C26 1.3900 . ?
C21 C27 1.487(6) . ?
C21 C21 1.725(6) 7_565 ?
C21 C25 1.924(6) 7_565 ?
C22 C23 1.3900 . ?
C22 C22 1.765(6) 7_565 ?
C22 C24 1.959(6) 7_565 ?
C23 C24 1.3900 . ?
C24 C25 1.3900 . ?
C24 C22 1.959(6) 7_565 ?
C25 C26 1.3900 . ?
C25 C21 1.924(6) 7_565 ?
